data_4087186
loop_
_publ_author_name
'Yang, Xi'
'VenkatRamani, Sudarsan'
'Beto, Christopher C.'
'Del Castillo, Trevor J.'
'Ghiviriga, Ion'
'Abboud, Khalil A.'
'Veige, Adam S.'

_publ_section_title
;
 Single versus Double Cu(I) Catalyzed [3 + 2] Azide/Platinum Diacetylide
 Cycloaddition Reactions
;
_journal_issue 7
_journal_name_full Organometallics
_journal_page_first 1352
_journal_paper_doi 10.1021/acs.organomet.7b00067
_journal_volume 36
_journal_year 2017
_chemical_formula_moiety 'C118 H92 N6 P4 Pt2, C3.85 H7.50 Cl7.25'
_chemical_formula_sum 'C121.85 H99.5 Cl7.25 N6 P4 Pt2'
_chemical_formula_weight 2418.84
_space_group_crystal_system monoclinic
_space_group_IT_number 14
_space_group_name_Hall '-P 2ybc'
_space_group_name_H-M_alt 'P 1 21/c 1'
_symmetry_space_group_name_Hall '-P 2ybc'
_symmetry_space_group_name_H-M 'P 1 21/c 1'
_atom_sites_solution_hydrogens mixed
_audit_creation_method SHELXL-2014/6
_audit_update_record
;
2015-07-12 # Formatted by publCIF

;
_cell_angle_alpha 90
_cell_angle_beta 90.0365(19)
_cell_angle_gamma 90
_cell_formula_units_Z 4
_cell_length_a 19.340(2)
_cell_length_b 28.497(3)
_cell_length_c 19.810(2)
_cell_measurement_reflns_used 9227
_cell_measurement_temperature 100(2)
_cell_measurement_theta_max 28.0
_cell_measurement_theta_min 2.0
_cell_volume 10918(2)
_computing_cell_refinement 'Bruker APEX2 (Bruker, 2014)'
_computing_data_collection 'Bruker APEX2 (Bruker, 2014)'
_computing_data_reduction 'Bruker SAINT (Bruker, 2014)'
_computing_molecular_graphics 'SHELXTL-2014 (Bruker, 2014)'
_computing_publication_material 'SHELXTL-2014 (Bruker, 2014)'
_computing_structure_refinement 'SHELXTL-2014 (Bruker, 2014)'
_computing_structure_solution 'SHELXTL-2014 (Bruker, 2014)'
_diffrn_ambient_temperature 100(2)
_diffrn_measured_fraction_theta_full 1.000
_diffrn_measured_fraction_theta_max 0.999
_diffrn_measurement_device_type 'Bruker APEX-II DUO'
_diffrn_measurement_method 'phi and omega scans'
_diffrn_radiation_type MoK\a
_diffrn_radiation_wavelength 0.71073
_diffrn_reflns_av_R_equivalents 0.0522
_diffrn_reflns_av_unetI/netI 0.0265
_diffrn_reflns_Laue_measured_fraction_full 1.000
_diffrn_reflns_Laue_measured_fraction_max 0.999
_diffrn_reflns_limit_h_max 25
_diffrn_reflns_limit_h_min -25
_diffrn_reflns_limit_k_max 37
_diffrn_reflns_limit_k_min -37
_diffrn_reflns_limit_l_max 25
_diffrn_reflns_limit_l_min -25
_diffrn_reflns_number 259416
_diffrn_reflns_point_group_measured_fraction_full 1.000
_diffrn_reflns_point_group_measured_fraction_max 0.999
_diffrn_reflns_theta_full 25.242
_diffrn_reflns_theta_max 27.500
_diffrn_reflns_theta_min 1.028
_diffrn_source 'fine-focus sealed tube'
_exptl_absorpt_coefficient_mu 2.848
_exptl_absorpt_correction_T_max 0.7658
_exptl_absorpt_correction_T_min 0.5872
_exptl_absorpt_correction_type analytical
_exptl_absorpt_process_details 'based on measured indexed crystal faces, Bruker SHELXTL2014 (Sheldrick, 2014)'
_exptl_crystal_colour yellow
_exptl_crystal_density_diffrn 1.472
_exptl_crystal_description prisms
_exptl_crystal_F_000 4847
_exptl_crystal_size_max 0.323
_exptl_crystal_size_mid 0.162
_exptl_crystal_size_min 0.108
_refine_diff_density_max 2.846
_refine_diff_density_min -1.795
_refine_diff_density_rms 0.157
_refine_ls_extinction_method none
_refine_ls_goodness_of_fit_ref 1.128
_refine_ls_hydrogen_treatment constr
_refine_ls_matrix_type full
_refine_ls_number_parameters 1276
_refine_ls_number_reflns 25076
_refine_ls_number_restraints 9
_refine_ls_restrained_S_all 1.130
_refine_ls_R_factor_all 0.0687
_refine_ls_R_factor_gt 0.0446
_refine_ls_shift/su_max 0.005
_refine_ls_shift/su_mean 0.000
_refine_ls_structure_factor_coef Fsqd
_refine_ls_weighting_details 'w=1/[\s^2^(Fo^2^)+(0.0541P)^2^+61.3692P] where P=(Fo^2^+2Fc^2^)/3'
_refine_ls_weighting_scheme calc
_refine_ls_wR_factor_gt 0.1096
_refine_ls_wR_factor_ref 0.1340
_reflns_Friedel_coverage 0.000
_reflns_number_gt 20483
_reflns_number_total 25076
_reflns_threshold_expression 'I > 2\s(I)'
_cod_data_source_file om7b00067_si_003.cif
_cod_data_source_block xy10
_cod_depositor_comments 'Adding full bibliography for 4087185--4087186.cif.'
_cod_original_formula_sum 'C121.85 H99.50 Cl7.25 N6 P4 Pt2'
_cod_database_code 4087186
_shelx_space_group_comment
; 
The symmetry employed for this shelxl refinement is uniquely defined 
by the following loop, which should always be used as a source of 
symmetry information in preference to the above space-group names. 
They are only intended as comments. 
;
_shelx_estimated_absorpt_t_min 0.460
_shelx_estimated_absorpt_t_max 0.748
_shelxl_version_number 2014/6

loop_
_space_group_symop_operation_xyz
'x, y, z'
'-x, y+1/2, -z+1/2'
'-x, -y, -z'
'x, -y-1/2, z-1/2'

loop_
_atom_site_label
_atom_site_type_symbol
_atom_site_fract_x
_atom_site_fract_y
_atom_site_fract_z
_atom_site_U_iso_or_equiv
_atom_site_adp_type
_atom_site_occupancy
_atom_site_site_symmetry_order
_atom_site_calc_flag
_atom_site_refinement_flags_posn
_atom_site_refinement_flags_adp
_atom_site_refinement_flags_occupancy
_atom_site_disorder_assembly
_atom_site_disorder_group
Pt1 Pt 0.35031(2) 0.34239(2) 0.69236(2) 0.02231(7) Uani 1 1 d . . . . .
Pt1' Pt 0.15233(2) 0.65428(2) 0.70017(2) 0.02180(7) Uani 1 1 d . . . . .
P1' P 0.06333(11) 0.60518(7) 0.73057(11) 0.0253(4) Uani 1 1 d . . . . .
P1 P 0.43947(11) 0.39065(7) 0.72662(10) 0.0236(4) Uani 1 1 d . . . . .
P2' P 0.23863(10) 0.71031(6) 0.69610(11) 0.0252(4) Uani 1 1 d . . . . .
P2 P 0.26496(10) 0.28562(7) 0.68365(11) 0.0266(4) Uani 1 1 d . . . . .
N1' N 0.1215(4) 0.6494(2) 0.5509(3) 0.0234(14) Uani 1 1 d . . . . .
N1 N 0.3848(3) 0.3487(2) 0.5450(3) 0.0187(13) Uani 1 1 d . . . . .
N2 N 0.4141(4) 0.3287(2) 0.4899(4) 0.0283(16) Uani 1 1 d . . . . .
N2' N 0.0922(4) 0.6709(3) 0.4953(4) 0.0265(16) Uani 1 1 d . . . . .
N3 N 0.4438(4) 0.2899(2) 0.5111(3) 0.0273(15) Uani 1 1 d . . . . .
N3' N 0.0630(4) 0.7096(2) 0.5175(3) 0.0256(14) Uani 1 1 d . . . . .
C1' C 0.2337(4) 0.5219(3) 0.5404(4) 0.0240(16) Uani 1 1 d . . . . .
C1 C 0.2726(5) 0.4770(3) 0.5388(4) 0.0264(17) Uani 1 1 d . . . . .
C2 C 0.3426(5) 0.4757(2) 0.5219(4) 0.0244(15) Uani 1 1 d . . . . .
H2 H 0.3654 0.5042 0.5112 0.029 Uiso 1 1 calc R U . . .
C2' C 0.1628(5) 0.5236(2) 0.5232(4) 0.0271(18) Uani 1 1 d . . . . .
H2' H 0.1408 0.4952 0.5102 0.033 Uiso 1 1 calc R U . . .
C3 C 0.3804(5) 0.4337(3) 0.5202(4) 0.0249(16) Uani 1 1 d . . . . .
C3' C 0.1230(5) 0.5648(3) 0.5243(4) 0.0251(17) Uani 1 1 d . . . . .
C4 C 0.3475(5) 0.3929(2) 0.5386(3) 0.0221(14) Uani 1 1 d . . . . .
C4' C 0.1591(5) 0.6062(2) 0.5442(3) 0.0228(16) Uani 1 1 d . . . . .
C5 C 0.2772(5) 0.3927(3) 0.5549(4) 0.0277(18) Uani 1 1 d . . . . .
H5 H 0.2544 0.3640 0.5649 0.033 Uiso 1 1 calc R U . . .
C5' C 0.2287(5) 0.6060(3) 0.5605(4) 0.0262(17) Uani 1 1 d . . . . .
H5' H 0.2506 0.6344 0.5736 0.031 Uiso 1 1 calc R U . . .
C6 C 0.2411(5) 0.4346(3) 0.5563(4) 0.0265(17) Uani 1 1 d . . . . .
H6 H 0.1939 0.4345 0.5695 0.032 Uiso 1 1 calc R U . . .
C6' C 0.2669(5) 0.5648(3) 0.5580(4) 0.0282(17) Uani 1 1 d . . . . .
H6' H 0.3149 0.5652 0.5680 0.034 Uiso 1 1 calc R U . . .
C7 C 0.4566(5) 0.4355(3) 0.5007(5) 0.0308(19) Uani 1 1 d . . . . .
H7A H 0.4694 0.4679 0.4895 0.046 Uiso 1 1 calc R U . . .
H7B H 0.4849 0.4245 0.5387 0.046 Uiso 1 1 calc R U . . .
H7C H 0.4646 0.4153 0.4615 0.046 Uiso 1 1 calc R U . . .
C7' C 0.0491(5) 0.5644(3) 0.5038(5) 0.033(2) Uani 1 1 d . . . . .
H7'A H 0.0301 0.5962 0.5078 0.049 Uiso 1 1 calc R U . . .
H7'B H 0.0453 0.5538 0.4569 0.049 Uiso 1 1 calc R U . . .
H7'C H 0.0233 0.5430 0.5332 0.049 Uiso 1 1 calc R U . . .
C8 C 0.3943(4) 0.3236(2) 0.6035(4) 0.0244(16) Uani 1 1 d . . . . .
C8' C 0.1108(4) 0.6741(3) 0.6095(4) 0.0222(15) Uani 1 1 d . . . . .
C9' C 0.0728(4) 0.7120(3) 0.5858(4) 0.0262(16) Uani 1 1 d . . . . .
C9 C 0.4327(4) 0.2858(3) 0.5802(4) 0.0228(15) Uani 1 1 d . . . . .
C10 C 0.4587(4) 0.2445(3) 0.6181(4) 0.0249(16) Uani 1 1 d . . . . .
C10' C 0.0440(4) 0.7515(3) 0.6254(4) 0.0230(15) Uani 1 1 d . . . . .
C11' C 0.0349(4) 0.7481(3) 0.6960(4) 0.0275(16) Uani 1 1 d . . . . .
H11' H 0.0466 0.7199 0.7188 0.033 Uiso 1 1 calc R U . . .
C11 C 0.4729(5) 0.2023(3) 0.5853(5) 0.034(2) Uani 1 1 d . . . . .
H11 H 0.4677 0.1999 0.5377 0.041 Uiso 1 1 calc R U . . .
C12' C 0.0087(5) 0.7860(3) 0.7320(4) 0.0323(18) Uani 1 1 d . . . . .
H12' H 0.0030 0.7834 0.7794 0.039 Uiso 1 1 calc R U . . .
C12 C 0.4947(5) 0.1637(3) 0.6225(5) 0.039(2) Uani 1 1 d . . . . .
H12 H 0.5032 0.1347 0.6003 0.047 Uiso 1 1 calc R U . . .
C13 C 0.5042(5) 0.1671(3) 0.6928(5) 0.0351(19) Uani 1 1 d . . . . .
H13 H 0.5202 0.1408 0.7178 0.042 Uiso 1 1 calc R U . . .
C13' C -0.0089(5) 0.8267(3) 0.7008(5) 0.040(2) Uani 1 1 d . . . . .
H13' H -0.0272 0.8521 0.7261 0.048 Uiso 1 1 calc R U . . .
C14 C 0.4902(5) 0.2088(3) 0.7250(5) 0.0348(19) Uani 1 1 d . . . . .
H14 H 0.4962 0.2113 0.7725 0.042 Uiso 1 1 calc R U . . .
C14' C 0.0000(6) 0.8308(3) 0.6318(5) 0.046(2) Uani 1 1 d . . . . .
H14' H -0.0118 0.8594 0.6101 0.055 Uiso 1 1 calc R U . . .
C15 C 0.4673(4) 0.2473(3) 0.6882(5) 0.0274(17) Uani 1 1 d . . . . .
H15 H 0.4573 0.2759 0.7109 0.033 Uiso 1 1 calc R U . . .
C15' C 0.0259(6) 0.7941(3) 0.5935(5) 0.037(2) Uani 1 1 d . . . . .
H15' H 0.0315 0.7975 0.5461 0.044 Uiso 1 1 calc R U . . .
C16' C 0.1993(5) 0.6311(3) 0.7844(4) 0.0308(18) Uani 1 1 d . . . . .
C16 C 0.3017(5) 0.3643(3) 0.7766(4) 0.0303(18) Uani 1 1 d . . . . .
C17' C 0.2272(5) 0.6174(3) 0.8357(4) 0.0304(18) Uani 1 1 d . . . . .
C17 C 0.2714(5) 0.3777(3) 0.8249(5) 0.035(2) Uani 1 1 d . . . . .
C18 C 0.2339(5) 0.3902(3) 0.8851(5) 0.039(2) Uani 1 1 d . . . . .
C18' C 0.2650(6) 0.6048(3) 0.8961(5) 0.039(2) Uani 1 1 d . . . . .
C19 C 0.1839(6) 0.3595(4) 0.9085(5) 0.047(2) Uani 1 1 d . . . . .
H19 H 0.1767 0.3304 0.8861 0.057 Uiso 1 1 calc R U . . .
C19' C 0.2474(8) 0.5663(4) 0.9346(7) 0.070(4) Uani 1 1 d . . . . .
H19' H 0.2094 0.5471 0.9219 0.084 Uiso 1 1 calc R U . . .
C20 C 0.1446(8) 0.3707(5) 0.9641(6) 0.069(3) Uani 1 1 d . . . . .
H20 H 0.1105 0.3493 0.9799 0.082 Uiso 1 1 calc R U . . .
C20' C 0.2863(9) 0.5555(5) 0.9931(7) 0.083(5) Uani 1 1 d . . . . .
H20' H 0.2730 0.5296 1.0204 0.100 Uiso 1 1 calc R U . . .
C21' C 0.3414(9) 0.5812(5) 1.0105(7) 0.074(4) Uani 1 1 d . . . . .
H21' H 0.3677 0.5727 1.0491 0.088 Uiso 1 1 calc R U . . .
C21 C 0.1543(9) 0.4118(4) 0.9961(7) 0.072(4) Uani 1 1 d . . . . .
H21 H 0.1280 0.4190 1.0352 0.087 Uiso 1 1 calc R U . . .
C22' C 0.3594(8) 0.6177(5) 0.9750(6) 0.065(4) Uani 1 1 d . . . . .
H22' H 0.3978 0.6362 0.9886 0.078 Uiso 1 1 calc R U . . .
C22 C 0.2012(9) 0.4429(5) 0.9730(7) 0.074(4) Uani 1 1 d . . . . .
H22 H 0.2069 0.4721 0.9955 0.089 Uiso 1 1 calc R U . . .
C23' C 0.3222(7) 0.6299(4) 0.9168(6) 0.057(3) Uani 1 1 d . . . . .
H23' H 0.3368 0.6562 0.8909 0.069 Uiso 1 1 calc R U . . .
C23 C 0.2419(7) 0.4327(4) 0.9163(6) 0.055(3) Uani 1 1 d . . . . .
H23 H 0.2744 0.4548 0.8997 0.066 Uiso 1 1 calc R U . . .
C24 C 0.5103(5) 0.4052(3) 0.6701(4) 0.0275(17) Uani 1 1 d . . . . .
C24' C -0.0075(5) 0.5921(3) 0.6722(4) 0.0302(18) Uani 1 1 d . . . . .
C25 C 0.5462(5) 0.3689(3) 0.6397(4) 0.0271(17) Uani 1 1 d . . . . .
H25 H 0.5306 0.3375 0.6447 0.033 Uiso 1 1 calc R U . . .
C25' C -0.0330(5) 0.5470(3) 0.6624(5) 0.0337(19) Uani 1 1 d . . . . .
H25' H -0.0096 0.5211 0.6823 0.040 Uiso 1 1 calc R U . . .
C26 C 0.6052(5) 0.3783(3) 0.6017(5) 0.034(2) Uani 1 1 d . . . . .
H26 H 0.6294 0.3533 0.5803 0.041 Uiso 1 1 calc R U . . .
C26' C -0.0915(5) 0.5389(3) 0.6242(5) 0.037(2) Uani 1 1 d . . . . .
H26' H -0.1082 0.5078 0.6189 0.044 Uiso 1 1 calc R U . . .
C27' C -0.1265(5) 0.5763(3) 0.5932(5) 0.039(2) Uani 1 1 d . . . . .
H27' H -0.1672 0.5708 0.5675 0.046 Uiso 1 1 calc R U . . .
C27 C 0.6287(5) 0.4241(3) 0.5951(5) 0.0319(19) Uani 1 1 d . . . . .
H27 H 0.6695 0.4304 0.5700 0.038 Uiso 1 1 calc R U . . .
C28' C -0.1004(5) 0.6219(3) 0.6008(5) 0.039(2) Uani 1 1 d . . . . .
H28' H -0.1220 0.6474 0.5783 0.046 Uiso 1 1 calc R U . . .
C28 C 0.5927(5) 0.4606(3) 0.6249(5) 0.036(2) Uani 1 1 d . . . . .
H28 H 0.6081 0.4921 0.6196 0.044 Uiso 1 1 calc R U . . .
C29' C -0.0432(5) 0.6296(3) 0.6409(5) 0.034(2) Uani 1 1 d . . . . .
H29' H -0.0274 0.6608 0.6478 0.041 Uiso 1 1 calc R U . . .
C29 C 0.5335(5) 0.4508(3) 0.6628(5) 0.0329(19) Uani 1 1 d . . . . .
H29 H 0.5090 0.4757 0.6838 0.040 Uiso 1 1 calc R U . . .
C30' C 0.0895(5) 0.5468(3) 0.7582(5) 0.0315(19) Uani 1 1 d . . . . .
C30 C 0.4104(5) 0.4482(3) 0.7551(4) 0.0279(18) Uani 1 1 d . . . . .
C31' C 0.0582(6) 0.5230(3) 0.8082(5) 0.048(2) Uani 1 1 d . . . . .
H31' H 0.0247 0.5384 0.8353 0.057 Uiso 1 1 calc R U . . .
C31 C 0.3580(6) 0.4705(3) 0.7200(6) 0.044(2) Uani 1 1 d . . . . .
H31 H 0.3346 0.4550 0.6842 0.052 Uiso 1 1 calc R U . . .
C32' C 0.0743(8) 0.4764(4) 0.8206(6) 0.060(3) Uani 1 1 d . . . . .
H32' H 0.0500 0.4597 0.8546 0.072 Uiso 1 1 calc R U . . .
C32 C 0.3405(7) 0.5152(3) 0.7378(6) 0.054(3) Uani 1 1 d . . . . .
H32 H 0.3065 0.5313 0.7120 0.065 Uiso 1 1 calc R U . . .
C33 C 0.3701(6) 0.5377(3) 0.7913(6) 0.056(3) Uani 1 1 d . . . . .
H33 H 0.3546 0.5682 0.8034 0.068 Uiso 1 1 calc R U . . .
C33' C 0.1233(7) 0.4548(4) 0.7857(7) 0.065(4) Uani 1 1 d . . . . .
H33' H 0.1330 0.4227 0.7943 0.078 Uiso 1 1 calc R U . . .
C34 C 0.4228(9) 0.5166(4) 0.8284(5) 0.069(4) Uani 1 1 d . . . . .
H34 H 0.4436 0.5326 0.8653 0.083 Uiso 1 1 calc R U . . .
C34' C 0.1602(6) 0.4787(3) 0.7368(7) 0.060(3) Uani 1 1 d . . . . .
H34' H 0.1979 0.4642 0.7143 0.072 Uiso 1 1 calc R U . . .
C35 C 0.4449(6) 0.4710(3) 0.8102(5) 0.042(2) Uani 1 1 d . . . . .
H35 H 0.4815 0.4559 0.8337 0.050 Uiso 1 1 calc R U . . .
C35' C 0.1409(6) 0.5248(3) 0.7214(6) 0.044(2) Uani 1 1 d . . . . .
H35' H 0.1631 0.5410 0.6855 0.053 Uiso 1 1 calc R U . . .
C36' C 0.0173(4) 0.6332(3) 0.8013(4) 0.0285(16) Uani 1 1 d . . . . .
C36 C 0.4850(4) 0.3624(3) 0.7976(4) 0.0257(16) Uani 1 1 d . . . . .
C37' C 0.0532(6) 0.6631(3) 0.8444(4) 0.038(2) Uani 1 1 d . . . . .
H37' H 0.1016 0.6674 0.8385 0.046 Uiso 1 1 calc R U . . .
C37 C 0.5553(5) 0.3684(3) 0.8082(5) 0.037(2) Uani 1 1 d . . . . .
H37 H 0.5807 0.3887 0.7794 0.045 Uiso 1 1 calc R U . . .
C38' C 0.0192(6) 0.6865(3) 0.8956(5) 0.043(2) Uani 1 1 d . . . . .
H38' H 0.0446 0.7064 0.9252 0.051 Uiso 1 1 calc R U . . .
C38 C 0.5895(6) 0.3451(4) 0.8602(6) 0.048(3) Uani 1 1 d . . . . .
H38 H 0.6378 0.3492 0.8669 0.058 Uiso 1 1 calc R U . . .
C39' C -0.0495(7) 0.6816(4) 0.9042(6) 0.052(3) Uani 1 1 d . . . . .
H39' H -0.0726 0.6983 0.9390 0.062 Uiso 1 1 calc R U . . .
C39 C 0.5515(6) 0.3155(4) 0.9023(5) 0.044(2) Uani 1 1 d . . . . .
H39 H 0.5742 0.3000 0.9385 0.053 Uiso 1 1 calc R U . . .
C40 C 0.4827(6) 0.3086(3) 0.8926(5) 0.040(2) Uani 1 1 d . . . . .
H40 H 0.4578 0.2877 0.9211 0.047 Uiso 1 1 calc R U . . .
C40' C -0.0868(6) 0.6516(4) 0.8614(6) 0.054(3) Uani 1 1 d . . . . .
H40' H -0.1351 0.6476 0.8678 0.065 Uiso 1 1 calc R U . . .
C41 C 0.4485(5) 0.3325(3) 0.8403(4) 0.0331(19) Uani 1 1 d . . . . .
H41 H 0.4002 0.3283 0.8339 0.040 Uiso 1 1 calc R U . . .
C41' C -0.0529(6) 0.6275(4) 0.8090(6) 0.049(2) Uani 1 1 d . . . . .
H41' H -0.0780 0.6075 0.7795 0.059 Uiso 1 1 calc R U . . .
C42 C 0.1838(5) 0.3089(3) 0.6496(5) 0.035(2) Uani 1 1 d . . . . .
C42' C 0.3212(5) 0.6878(3) 0.6632(5) 0.0322(19) Uani 1 1 d . . . . .
C43' C 0.3418(5) 0.6426(3) 0.6835(4) 0.0316(17) Uani 1 1 d . . . . .
H43' H 0.3144 0.6251 0.7143 0.038 Uiso 1 1 calc R U . . .
C43 C 0.1436(6) 0.2839(3) 0.6027(5) 0.042(2) Uani 1 1 d . . . . .
H43 H 0.1584 0.2539 0.5877 0.051 Uiso 1 1 calc R U . . .
C44 C 0.0817(5) 0.3032(4) 0.5780(6) 0.048(3) Uani 1 1 d . . . . .
H44 H 0.0546 0.2862 0.5463 0.058 Uiso 1 1 calc R U . . .
C44' C 0.4030(5) 0.6240(3) 0.6579(5) 0.036(2) Uani 1 1 d . . . . .
H44' H 0.4183 0.5939 0.6722 0.043 Uiso 1 1 calc R U . . .
C45' C 0.4408(5) 0.6487(3) 0.6125(5) 0.038(2) Uani 1 1 d . . . . .
H45' H 0.4817 0.6354 0.5941 0.045 Uiso 1 1 calc R U . . .
C45 C 0.0604(5) 0.3463(3) 0.5997(5) 0.040(2) Uani 1 1 d . . . . .
H45 H 0.0189 0.3594 0.5822 0.048 Uiso 1 1 calc R U . . .
C46 C 0.0986(5) 0.3712(3) 0.6468(5) 0.039(2) Uani 1 1 d . . . . .
H46 H 0.0828 0.4008 0.6625 0.047 Uiso 1 1 calc R U . . .
C46' C 0.4204(5) 0.6927(3) 0.5930(6) 0.044(2) Uani 1 1 d . . . . .
H46' H 0.4474 0.7097 0.5612 0.053 Uiso 1 1 calc R U . . .
C47 C 0.1608(5) 0.3522(3) 0.6712(5) 0.036(2) Uani 1 1 d . . . . .
H47 H 0.1874 0.3695 0.7030 0.043 Uiso 1 1 calc R U . . .
C47' C 0.3611(5) 0.7126(3) 0.6191(5) 0.038(2) Uani 1 1 d . . . . .
H47' H 0.3481 0.7436 0.6063 0.046 Uiso 1 1 calc R U . . .
C48' C 0.2228(5) 0.7633(3) 0.6459(4) 0.0297(18) Uani 1 1 d . . . . .
C48 C 0.2825(5) 0.2340(3) 0.6316(5) 0.0308(18) Uani 1 1 d . . . . .
C49' C 0.2136(5) 0.7603(3) 0.5761(5) 0.034(2) Uani 1 1 d . . . . .
H49' H 0.2148 0.7305 0.5546 0.041 Uiso 1 1 calc R U . . .
C49 C 0.2853(5) 0.1896(3) 0.6603(6) 0.045(2) Uani 1 1 d . . . . .
H49 H 0.2800 0.1863 0.7077 0.054 Uiso 1 1 calc R U . . .
C50 C 0.2957(7) 0.1507(4) 0.6213(7) 0.054(3) Uani 1 1 d . . . . .
H50 H 0.2975 0.1206 0.6417 0.064 Uiso 1 1 calc R U . . .
C50' C 0.2029(6) 0.8004(3) 0.5380(5) 0.043(2) Uani 1 1 d . . . . .
H50' H 0.1982 0.7981 0.4903 0.052 Uiso 1 1 calc R U . . .
C51 C 0.3035(7) 0.1550(3) 0.5528(7) 0.056(3) Uani 1 1 d . . . . .
H51 H 0.3107 0.1279 0.5257 0.067 Uiso 1 1 calc R U . . .
C51' C 0.1990(7) 0.8438(3) 0.5691(6) 0.050(3) Uani 1 1 d . . . . .
H51' H 0.1917 0.8712 0.5428 0.060 Uiso 1 1 calc R U . . .
C52' C 0.2057(7) 0.8473(3) 0.6380(6) 0.049(3) Uani 1 1 d . . . . .
H52' H 0.2011 0.8771 0.6592 0.059 Uiso 1 1 calc R U . . .
C52 C 0.3007(6) 0.1995(4) 0.5233(6) 0.048(3) Uani 1 1 d . . . . .
H52 H 0.3054 0.2026 0.4757 0.058 Uiso 1 1 calc R U . . .
C53 C 0.2912(5) 0.2390(3) 0.5624(5) 0.035(2) Uani 1 1 d . . . . .
H53 H 0.2906 0.2693 0.5423 0.042 Uiso 1 1 calc R U . . .
C53' C 0.2191(5) 0.8079(3) 0.6767(5) 0.036(2) Uani 1 1 d . . . . .
H53' H 0.2258 0.8109 0.7240 0.044 Uiso 1 1 calc R U . . .
C54 C 0.2440(5) 0.2610(3) 0.7653(4) 0.0312(18) Uani 1 1 d . . . . .
C54' C 0.2586(5) 0.7330(3) 0.7795(4) 0.0281(17) Uani 1 1 d . . . . .
C55' C 0.2044(5) 0.7465(3) 0.8207(4) 0.0315(18) Uani 1 1 d . . . . .
H55' H 0.1581 0.7432 0.8055 0.038 Uiso 1 1 calc R U . . .
C55 C 0.2995(5) 0.2488(3) 0.8083(5) 0.0345(19) Uani 1 1 d . . . . .
H55 H 0.3458 0.2536 0.7940 0.041 Uiso 1 1 calc R U . . .
C56 C 0.2860(6) 0.2294(3) 0.8727(5) 0.042(2) Uani 1 1 d . . . . .
H56 H 0.3229 0.2208 0.9018 0.050 Uiso 1 1 calc R U . . .
C56' C 0.2180(6) 0.7650(3) 0.8853(5) 0.038(2) Uani 1 1 d . . . . .
H56' H 0.1807 0.7737 0.9139 0.046 Uiso 1 1 calc R U . . .
C57' C 0.2845(5) 0.7706(3) 0.9070(5) 0.0354(19) Uani 1 1 d . . . . .
H57' H 0.2932 0.7833 0.9505 0.042 Uiso 1 1 calc R U . . .
C57 C 0.2179(6) 0.2230(4) 0.8925(6) 0.052(3) Uani 1 1 d . . . . .
H57 H 0.2079 0.2105 0.9359 0.063 Uiso 1 1 calc R U . . .
C58 C 0.1647(6) 0.2348(4) 0.8493(6) 0.049(3) Uani 1 1 d . . . . .
H58 H 0.1182 0.2301 0.8634 0.059 Uiso 1 1 calc R U . . .
C58' C 0.3396(5) 0.7579(3) 0.8663(5) 0.041(2) Uani 1 1 d . . . . .
H58' H 0.3858 0.7616 0.8816 0.049 Uiso 1 1 calc R U . . .
C59' C 0.3258(4) 0.7396(3) 0.8018(5) 0.0339(19) Uani 1 1 d . . . . .
H59' H 0.3632 0.7315 0.7731 0.041 Uiso 1 1 calc R U . . .
C59 C 0.1775(5) 0.2533(3) 0.7859(6) 0.044(2) Uani 1 1 d . . . . .
H59 H 0.1401 0.2606 0.7566 0.053 Uiso 1 1 calc R U . . .
Cl1 Cl 0.07386(14) 0.58024(8) 0.30329(16) 0.0512(6) Uani 1 1 d D . . . .
C60 C 0.1263(5) 0.6267(3) 0.3292(6) 0.045(2) Uani 1 1 d D . . . .
H60A H 0.1089 0.6387 0.3729 0.054 Uiso 1 1 calc R U . . .
H60B H 0.1226 0.6524 0.2958 0.054 Uiso 1 1 calc R U . . .
Cl2 Cl 0.21324(17) 0.61141(11) 0.3385(2) 0.0633(8) Uani 1 1 d D . . . .
Cl3 Cl 0.42070(18) 0.42436(10) 0.29610(19) 0.0665(8) Uani 1 1 d . . . . .
C61 C 0.3701(6) 0.3760(4) 0.3229(7) 0.064(3) Uani 1 1 d . . . . .
H61A H 0.3740 0.3502 0.2896 0.077 Uiso 1 1 calc R U . . .
H61B H 0.3877 0.3643 0.3668 0.077 Uiso 1 1 calc R U . . .
Cl4 Cl 0.2837(2) 0.39206(15) 0.3315(3) 0.0971(15) Uani 1 1 d . . . . .
Cl5 Cl 0.4006(5) 0.4667(3) 1.0908(5) 0.099(3) Uiso 0.6 1 d . . P A 1
Cl6 Cl 0.4850(4) 0.4331(3) 0.9834(4) 0.0840(18) Uiso 0.6 1 d . . P A 1
C62 C 0.4109(9) 0.4608(7) 1.0012(9) 0.104(5) Uiso 1 1 d . . . . .
H62A H 0.3715 0.4429 0.9824 0.125 Uiso 0.6 1 calc R U P A 1
H62B H 0.4110 0.4923 0.9801 0.125 Uiso 0.6 1 calc R U P A 1
H62C H 0.3720 0.4676 0.9702 0.125 Uiso 0.25 1 calc R U P A 2
H62D H 0.4440 0.4872 0.9971 0.125 Uiso 0.25 1 calc R U P A 2
Cl5' Cl 0.3806(6) 0.4621(4) 1.0767(6) 0.042(2) Uiso 0.25 1 d . . P A 2
Cl6' Cl 0.4489(7) 0.4149(4) 0.9735(6) 0.060(3) Uiso 0.25 1 d . . P A 2
Cl7 Cl 0.3007(7) 0.5431(4) 1.2016(8) 0.055(2) Uiso 0.25 1 d D . P B 1
C63 C 0.251(2) 0.4979(14) 1.2345(12) 0.055(2) Uiso 0.25 1 d D . P B 1
H63A H 0.2826 0.4746 1.2554 0.066 Uiso 0.25 1 calc R U P B 1
H63B H 0.2214 0.5107 1.2706 0.066 Uiso 0.25 1 calc R U P B 1
Cl8 Cl 0.1996(6) 0.4695(4) 1.1761(6) 0.055(2) Uiso 0.25 1 d D . P B 1
Cl7' Cl 0.2970(8) 0.5313(5) 1.2018(9) 0.060(2) Uiso 0.25 1 d D . P C 2
C63' C 0.2280(16) 0.5007(14) 1.2359(16) 0.060(2) Uiso 0.25 1 d D . P C 2
H63C H 0.2498 0.4770 1.2655 0.072 Uiso 0.25 1 calc R U P C 2
H63D H 0.2056 0.5235 1.2666 0.072 Uiso 0.25 1 calc R U P C 2
Cl8' Cl 0.1603(6) 0.4715(4) 1.1984(6) 0.060(2) Uiso 0.25 1 d D . P C 2
Cl9 Cl 0.1092(7) 0.9629(5) 0.5784(7) 0.060(4) Uiso 0.2 1 d G . P D 1
Cl10 Cl 0.0068(8) 0.9321(6) 0.4852(7) 0.068(4) Uiso 0.2 1 d G . P D 1
C64 C 0.0499(13) 0.9792(4) 0.5181(13) 0.109(16) Uiso 0.35 1 d G . P . .
H64A H 0.0734 0.9955 0.4823 0.131 Uiso 0.2 1 d G U P D 1
H64B H 0.0171 1.0005 0.5377 0.131 Uiso 0.2 1 d G U P D 1
H64C H 0.0668 1.0017 0.4860 0.131 Uiso 0.2 1 d G U P D 1
H64D H 0.0056 0.9881 0.5356 0.131 Uiso 0.2 1 d G U P D 1
Cl11 Cl 0.0553(8) 0.9220(6) 0.4919(8) 0.074(6) Uiso 0.15 1 d G . P D 2

loop_
_atom_site_aniso_label
_atom_site_aniso_U_11
_atom_site_aniso_U_22
_atom_site_aniso_U_33
_atom_site_aniso_U_23
_atom_site_aniso_U_13
_atom_site_aniso_U_12
Pt1 0.02123(14) 0.02310(12) 0.02261(13) 0.00316(10) -0.00167(13) 0.00044(11)
Pt1' 0.02169(14) 0.02266(12) 0.02107(12) -0.00176(10) 0.00149(13) 0.00091(11)
P1' 0.0273(11) 0.0210(9) 0.0275(10) 0.0032(7) 0.0001(8) 0.0016(8)
P1 0.0258(11) 0.0200(9) 0.0250(9) 0.0013(7) -0.0007(8) 0.0021(7)
P2' 0.0226(10) 0.0212(8) 0.0319(10) -0.0031(8) 0.0020(8) 0.0013(7)
P2 0.0198(9) 0.0247(9) 0.0353(11) 0.0093(8) -0.0050(8) -0.0003(7)
N1' 0.023(3) 0.021(3) 0.027(3) 0.003(2) -0.001(3) 0.001(2)
N1 0.024(3) 0.013(3) 0.019(3) 0.001(2) -0.006(2) 0.002(2)
N2 0.044(4) 0.012(3) 0.029(4) -0.003(2) 0.007(3) 0.004(3)
N2' 0.029(4) 0.027(4) 0.024(3) 0.000(3) -0.001(3) 0.002(3)
N3 0.036(4) 0.015(3) 0.030(3) 0.001(2) 0.000(3) 0.000(3)
N3' 0.030(4) 0.017(3) 0.030(3) -0.001(2) 0.000(3) 0.003(3)
C1' 0.029(4) 0.022(4) 0.021(3) 0.000(3) 0.001(3) 0.003(3)
C1 0.033(5) 0.019(3) 0.028(4) 0.001(3) -0.002(3) 0.003(3)
C2 0.031(4) 0.018(3) 0.025(3) 0.002(3) -0.003(4) 0.001(3)
C2' 0.040(5) 0.016(3) 0.026(4) 0.000(3) -0.002(4) 0.001(3)
C3 0.034(5) 0.017(3) 0.024(4) -0.001(3) 0.000(3) 0.001(3)
C3' 0.030(4) 0.022(4) 0.023(4) -0.001(3) 0.001(3) 0.000(3)
C4 0.027(4) 0.016(3) 0.024(3) 0.001(2) 0.001(4) 0.006(3)
C4' 0.038(5) 0.012(3) 0.019(3) 0.000(2) 0.004(3) 0.002(3)
C5 0.036(5) 0.019(4) 0.028(4) 0.004(3) -0.001(3) -0.001(3)
C5' 0.026(4) 0.022(4) 0.030(4) -0.004(3) 0.001(3) 0.003(3)
C6 0.024(4) 0.024(4) 0.032(4) 0.004(3) 0.001(3) 0.000(3)
C6' 0.030(4) 0.026(4) 0.030(4) -0.006(3) 0.000(3) 0.005(3)
C7 0.037(5) 0.017(4) 0.039(5) 0.006(3) -0.003(4) 0.002(3)
C7' 0.034(5) 0.021(4) 0.044(5) -0.002(3) -0.007(4) -0.001(3)
C8 0.026(4) 0.013(3) 0.033(4) 0.006(3) 0.001(3) -0.004(3)
C8' 0.021(4) 0.020(3) 0.025(4) -0.001(3) 0.003(3) 0.002(3)
C9' 0.025(4) 0.020(4) 0.033(4) -0.002(3) 0.002(3) -0.004(3)
C9 0.023(4) 0.018(3) 0.027(4) -0.001(3) -0.003(3) 0.001(3)
C10 0.021(4) 0.018(3) 0.036(4) 0.004(3) 0.000(3) 0.000(3)
C10' 0.022(4) 0.018(3) 0.029(4) 0.000(3) -0.005(3) 0.000(3)
C11' 0.024(4) 0.024(3) 0.034(4) -0.006(3) 0.003(4) 0.001(3)
C11 0.042(5) 0.025(4) 0.035(4) 0.003(3) 0.000(4) 0.004(4)
C12' 0.029(5) 0.038(4) 0.030(4) -0.003(3) 0.003(3) 0.003(4)
C12 0.041(5) 0.025(4) 0.053(6) 0.007(4) -0.008(4) 0.018(4)
C13 0.038(5) 0.029(4) 0.038(5) 0.014(4) -0.003(4) 0.006(3)
C13' 0.037(5) 0.037(4) 0.045(5) -0.018(4) 0.007(4) 0.007(4)
C14 0.029(5) 0.041(5) 0.035(4) 0.012(4) -0.004(4) 0.001(4)
C14' 0.063(7) 0.025(4) 0.049(6) 0.001(4) 0.004(5) 0.006(4)
C15 0.022(4) 0.023(3) 0.038(4) 0.001(3) 0.002(4) 0.003(3)
C15' 0.057(6) 0.022(4) 0.031(4) -0.002(3) 0.008(4) 0.004(4)
C16' 0.030(4) 0.028(4) 0.035(5) -0.006(3) 0.005(4) 0.000(3)
C16 0.035(5) 0.030(4) 0.025(4) -0.003(3) 0.008(3) -0.002(3)
C17' 0.039(5) 0.028(4) 0.025(4) -0.003(3) -0.001(3) -0.001(3)
C17 0.035(5) 0.029(4) 0.042(5) 0.013(4) 0.001(4) 0.001(4)
C18 0.034(5) 0.041(5) 0.042(5) 0.009(4) 0.005(4) 0.008(4)
C18' 0.053(6) 0.033(4) 0.030(4) -0.001(3) -0.006(4) 0.007(4)
C19 0.056(6) 0.050(6) 0.036(5) 0.004(4) -0.001(5) -0.007(5)
C19' 0.088(10) 0.057(7) 0.066(8) 0.012(6) -0.023(7) -0.006(7)
C20 0.066(8) 0.085(9) 0.055(7) 0.009(6) 0.027(7) -0.007(7)
C20' 0.123(13) 0.050(7) 0.076(9) 0.035(7) -0.043(9) -0.015(8)
C21' 0.075(10) 0.064(8) 0.081(9) 0.000(6) -0.034(9) 0.001(7)
C21 0.087(10) 0.054(7) 0.076(8) -0.001(6) 0.040(9) 0.003(8)
C22' 0.077(10) 0.070(8) 0.049(6) -0.009(5) -0.020(6) -0.019(7)
C22 0.115(12) 0.051(7) 0.055(7) -0.012(6) 0.021(7) 0.003(7)
C23' 0.068(8) 0.060(7) 0.043(6) -0.004(5) -0.012(5) -0.001(6)
C23 0.070(8) 0.039(5) 0.055(6) 0.003(5) 0.012(6) 0.014(5)
C24 0.030(5) 0.027(4) 0.026(4) 0.002(3) -0.002(3) 0.000(3)
C24' 0.030(5) 0.028(4) 0.033(4) 0.003(3) 0.003(4) -0.004(3)
C25 0.028(5) 0.020(4) 0.033(4) 0.002(3) -0.003(3) -0.001(3)
C25' 0.036(5) 0.026(4) 0.039(5) 0.001(3) -0.001(4) 0.000(4)
C26 0.037(5) 0.026(4) 0.039(5) 0.000(4) 0.009(4) 0.005(4)
C26' 0.038(5) 0.029(4) 0.044(5) -0.007(4) 0.004(4) -0.007(4)
C27' 0.030(5) 0.045(5) 0.040(5) -0.011(4) -0.006(4) 0.014(4)
C27 0.029(5) 0.032(4) 0.035(4) 0.007(4) 0.001(3) -0.007(3)
C28' 0.032(5) 0.033(5) 0.051(6) -0.006(4) 0.000(4) 0.007(4)
C28 0.037(5) 0.027(4) 0.046(5) 0.003(4) 0.007(4) -0.005(4)
C29' 0.029(5) 0.024(4) 0.049(5) -0.003(4) -0.003(4) -0.001(4)
C29 0.039(5) 0.022(4) 0.038(5) -0.001(3) 0.006(4) -0.001(3)
C30' 0.031(5) 0.021(4) 0.042(5) 0.009(3) -0.008(4) 0.000(3)
C30 0.036(5) 0.020(4) 0.028(4) 0.003(3) 0.005(3) 0.001(3)
C31' 0.067(7) 0.037(5) 0.039(5) 0.003(4) 0.007(5) 0.005(4)
C31 0.033(5) 0.035(4) 0.063(6) -0.002(4) 0.001(5) 0.001(4)
C32' 0.094(10) 0.040(5) 0.045(6) 0.016(5) -0.008(6) 0.010(6)
C32 0.046(7) 0.036(5) 0.082(8) 0.009(5) 0.005(6) 0.016(5)
C33 0.081(9) 0.034(5) 0.054(6) -0.001(4) 0.025(6) 0.023(5)
C33' 0.075(8) 0.035(5) 0.086(9) 0.003(6) -0.029(7) 0.019(5)
C34 0.138(13) 0.039(6) 0.030(5) -0.007(4) 0.003(6) 0.029(7)
C34' 0.032(6) 0.029(5) 0.117(10) 0.002(5) 0.004(6) 0.014(4)
C35 0.058(6) 0.028(4) 0.039(5) -0.008(4) -0.007(5) 0.010(4)
C35' 0.040(6) 0.025(4) 0.067(6) -0.001(4) 0.001(5) 0.002(4)
C36' 0.031(4) 0.026(4) 0.028(4) 0.008(3) 0.001(3) 0.003(3)
C36 0.031(4) 0.024(3) 0.023(4) 0.001(3) -0.010(3) 0.003(3)
C37' 0.048(6) 0.039(5) 0.028(4) -0.001(4) 0.004(4) 0.012(4)
C37 0.028(5) 0.047(5) 0.037(5) 0.001(4) -0.001(4) -0.005(4)
C38' 0.052(6) 0.035(5) 0.041(5) -0.003(4) 0.006(5) 0.012(4)
C38 0.037(6) 0.062(7) 0.046(6) 0.004(5) -0.015(5) 0.011(5)
C39' 0.059(7) 0.046(6) 0.050(6) 0.002(5) 0.014(6) 0.015(5)
C39 0.057(7) 0.044(5) 0.032(5) 0.003(4) -0.006(5) 0.019(5)
C40 0.062(7) 0.027(4) 0.031(5) 0.003(3) -0.008(4) 0.002(4)
C40' 0.035(6) 0.073(8) 0.054(7) -0.001(6) 0.007(5) 0.012(5)
C41 0.040(5) 0.030(4) 0.029(4) 0.002(3) -0.010(4) -0.004(4)
C41' 0.040(6) 0.061(6) 0.045(6) -0.007(5) 0.010(5) 0.009(5)
C42 0.021(4) 0.037(5) 0.048(5) 0.020(4) -0.004(4) -0.008(3)
C42' 0.026(4) 0.032(4) 0.038(5) -0.010(4) 0.006(3) 0.003(3)
C43' 0.032(5) 0.030(3) 0.033(4) -0.006(3) -0.003(4) 0.004(4)
C43 0.034(5) 0.032(4) 0.061(6) 0.007(4) -0.012(5) 0.001(4)
C44 0.034(5) 0.046(5) 0.065(7) 0.011(5) -0.024(5) -0.001(4)
C44' 0.031(5) 0.028(4) 0.047(5) -0.014(4) 0.003(4) 0.003(3)
C45' 0.027(5) 0.040(5) 0.045(5) -0.015(4) 0.004(4) 0.007(4)
C45 0.022(4) 0.045(5) 0.055(6) 0.024(4) -0.004(4) 0.003(4)
C46 0.027(5) 0.037(5) 0.054(6) 0.019(4) 0.005(4) 0.006(4)
C46' 0.036(5) 0.036(5) 0.059(6) -0.010(4) 0.017(5) -0.001(4)
C47 0.027(5) 0.039(4) 0.042(5) 0.013(4) -0.002(4) 0.000(4)
C47' 0.032(5) 0.028(4) 0.055(5) -0.006(4) 0.005(4) 0.000(3)
C48' 0.029(4) 0.022(4) 0.038(5) -0.003(3) 0.003(3) 0.005(3)
C48 0.028(4) 0.020(4) 0.044(5) 0.003(3) -0.008(4) -0.001(3)
C49' 0.033(5) 0.030(4) 0.040(5) 0.001(3) 0.003(4) -0.008(3)
C49 0.039(5) 0.033(5) 0.063(6) 0.011(4) -0.015(5) -0.006(4)
C50 0.053(7) 0.035(5) 0.073(8) -0.005(5) -0.018(6) 0.001(5)
C50' 0.049(6) 0.036(5) 0.044(5) 0.005(4) 0.000(4) -0.006(4)
C51 0.062(8) 0.029(5) 0.077(8) -0.021(5) -0.022(6) 0.001(4)
C51' 0.057(7) 0.038(6) 0.056(7) 0.012(4) -0.009(5) 0.000(4)
C52' 0.070(8) 0.021(4) 0.056(6) -0.006(4) 0.003(5) 0.004(4)
C52 0.059(7) 0.038(5) 0.047(6) -0.006(4) -0.017(5) 0.001(5)
C53 0.033(5) 0.031(5) 0.042(5) 0.001(4) -0.009(4) 0.000(3)
C53' 0.038(5) 0.031(4) 0.040(5) -0.006(4) 0.006(4) 0.006(4)
C54 0.029(4) 0.027(4) 0.037(4) 0.006(3) -0.008(3) -0.003(3)
C54' 0.034(4) 0.024(4) 0.026(4) -0.003(3) 0.005(3) 0.002(3)
C55' 0.029(4) 0.035(4) 0.030(4) 0.001(3) -0.001(3) 0.003(3)
C55 0.028(4) 0.034(4) 0.041(5) 0.011(4) -0.006(4) -0.002(3)
C56 0.042(6) 0.042(5) 0.042(5) 0.013(4) -0.014(4) -0.013(4)
C56' 0.048(6) 0.033(4) 0.033(5) -0.005(4) 0.012(4) 0.000(4)
C57' 0.043(5) 0.033(4) 0.030(4) -0.011(3) 0.003(4) -0.007(4)
C57 0.063(7) 0.047(6) 0.047(6) 0.011(5) -0.002(5) -0.019(5)
C58 0.040(6) 0.046(5) 0.062(6) 0.020(5) -0.004(5) -0.014(4)
C58' 0.031(5) 0.035(4) 0.057(5) -0.013(4) -0.010(4) -0.004(4)
C59' 0.030(4) 0.024(3) 0.048(5) -0.009(4) 0.003(4) 0.002(3)
C59 0.034(5) 0.040(5) 0.058(6) 0.019(4) -0.004(4) -0.005(4)
Cl1 0.0490(15) 0.0360(11) 0.0686(17) 0.0010(12) -0.0051(13) -0.0028(10)
C60 0.042(6) 0.034(5) 0.058(6) 0.006(4) -0.005(5) 0.009(4)
Cl2 0.0475(17) 0.0504(16) 0.092(2) -0.0044(15) -0.0144(16) 0.0095(13)
Cl3 0.069(2) 0.0480(14) 0.082(2) -0.0081(15) 0.0104(17) -0.0058(13)
C61 0.050(7) 0.059(7) 0.082(9) -0.008(6) -0.006(6) -0.005(5)
Cl4 0.060(2) 0.081(3) 0.150(4) 0.037(3) 0.029(3) 0.0192(19)

loop_
_atom_type_symbol
_atom_type_description
_atom_type_scat_dispersion_real
_atom_type_scat_dispersion_imag
_atom_type_scat_source
C C 0.0033 0.0016 'International Tables Vol C Tables 4.2.6.8 and 6.1.1.4'
H H 0.0000 0.0000 'International Tables Vol C Tables 4.2.6.8 and 6.1.1.4'
N N 0.0061 0.0033 'International Tables Vol C Tables 4.2.6.8 and 6.1.1.4'
P P 0.1023 0.0942 'International Tables Vol C Tables 4.2.6.8 and 6.1.1.4'
Cl Cl 0.1484 0.1585 'International Tables Vol C Tables 4.2.6.8 and 6.1.1.4'
Pt Pt -1.7033 8.3905 'International Tables Vol C Tables 4.2.6.8 and 6.1.1.4'

loop_
_geom_angle_atom_site_label_1
_geom_angle_atom_site_label_2
_geom_angle_atom_site_label_3
_geom_angle
C16 Pt1 C8 175.6(3)
C16 Pt1 P1 85.5(3)
C8 Pt1 P1 95.7(2)
C16 Pt1 P2 86.9(3)
C8 Pt1 P2 92.9(2)
P1 Pt1 P2 165.94(7)
C16' Pt1' C8' 174.7(3)
C16' Pt1' P1' 85.5(3)
C8' Pt1' P1' 96.0(2)
C16' Pt1' P2' 86.0(2)
C8' Pt1' P2' 93.5(2)
P1' Pt1' P2' 166.04(8)
C30' P1' C24' 102.2(4)
C30' P1' C36' 107.6(4)
C24' P1' C36' 101.9(4)
C30' P1' Pt1' 115.2(3)
C24' P1' Pt1' 121.2(3)
C36' P1' Pt1' 107.3(3)
C24 P1 C30 102.6(4)
C24 P1 C36 102.1(4)
C30 P1 C36 107.7(4)
C24 P1 Pt1 121.2(3)
C30 P1 Pt1 113.3(3)
C36 P1 Pt1 108.7(3)
C54' P2' C48' 103.7(4)
C54' P2' C42' 105.2(4)
C48' P2' C42' 103.9(4)
C54' P2' Pt1' 111.6(3)
C48' P2' Pt1' 117.8(3)
C42' P2' Pt1' 113.5(3)
C54 P2 C48 103.5(4)
C54 P2 C42 106.1(4)
C48 P2 C42 104.1(4)
C54 P2 Pt1 111.3(3)
C48 P2 Pt1 118.1(3)
C42 P2 Pt1 112.6(3)
C8' N1' N2' 112.7(6)
C8' N1' C4' 126.4(7)
N2' N1' C4' 120.9(6)
N2 N1 C8 113.8(6)
N2 N1 C4 120.1(6)
C8 N1 C4 126.1(6)
N3 N2 N1 106.3(6)
N3' N2' N1' 106.2(6)
N2 N3 C9 108.5(7)
N2' N3' C9' 108.4(7)
C2' C1' C6' 117.8(7)
C2' C1' C1 121.1(6)
C6' C1' C1 121.1(7)
C2 C1 C6 117.3(7)
C2 C1 C1' 121.4(6)
C6 C1 C1' 121.2(7)
C1 C2 C3 122.4(7)
C1 C2 H2 118.8
C3 C2 H2 118.8
C3' C2' C1' 123.8(7)
C3' C2' H2' 118.1
C1' C2' H2' 118.1
C4 C3 C2 118.3(8)
C4 C3 C7 122.8(7)
C2 C3 C7 118.8(7)
C2' C3' C4' 115.4(8)
C2' C3' C7' 121.2(7)
C4' C3' C7' 123.4(7)
C3 C4 C5 120.9(7)
C3 C4 N1 121.7(8)
C5 C4 N1 117.3(7)
C5' C4' C3' 122.4(7)
C5' C4' N1' 118.3(7)
C3' C4' N1' 119.2(8)
C6 C5 C4 119.5(7)
C6 C5 H5 120.3
C4 C5 H5 120.3
C4' C5' C6' 120.9(8)
C4' C5' H5' 119.6
C6' C5' H5' 119.6
C5 C6 C1 121.4(8)
C5 C6 H6 119.3
C1 C6 H6 119.3
C5' C6' C1' 119.7(8)
C5' C6' H6' 120.2
C1' C6' H6' 120.2
C3 C7 H7A 109.5
C3 C7 H7B 109.5
H7A C7 H7B 109.5
C3 C7 H7C 109.5
H7A C7 H7C 109.5
H7B C7 H7C 109.5
C3' C7' H7'A 109.5
C3' C7' H7'B 109.5
H7'A C7' H7'B 109.5
C3' C7' H7'C 109.5
H7'A C7' H7'C 109.5
H7'B C7' H7'C 109.5
N1 C8 C9 101.3(7)
N1 C8 Pt1 122.6(5)
C9 C8 Pt1 136.0(6)
N1' C8' C9' 101.2(7)
N1' C8' Pt1' 122.8(5)
C9' C8' Pt1' 135.9(6)
N3' C9' C8' 111.5(7)
N3' C9' C10' 120.7(7)
C8' C9' C10' 127.8(8)
C8 C9 N3 110.2(7)
C8 C9 C10 128.9(7)
N3 C9 C10 120.9(7)
C11 C10 C15 119.2(7)
C11 C10 C9 121.0(8)
C15 C10 C9 119.8(7)
C15' C10' C11' 118.2(7)
C15' C10' C9' 120.6(7)
C11' C10' C9' 121.2(7)
C12' C11' C10' 120.0(8)
C12' C11' H11' 120.0
C10' C11' H11' 120.0
C12 C11 C10 119.6(9)
C12 C11 H11 120.2
C10 C11 H11 120.2
C13' C12' C11' 121.5(8)
C13' C12' H12' 119.3
C11' C12' H12' 119.3
C11 C12 C13 120.7(9)
C11 C12 H12 119.7
C13 C12 H12 119.7
C14 C13 C12 119.5(8)
C14 C13 H13 120.3
C12 C13 H13 120.3
C12' C13' C14' 119.3(8)
C12' C13' H13' 120.3
C14' C13' H13' 120.3
C13 C14 C15 120.1(9)
C13 C14 H14 120.0
C15 C14 H14 120.0
C13' C14' C15' 121.6(9)
C13' C14' H14' 119.2
C15' C14' H14' 119.2
C14 C15 C10 120.8(8)
C14 C15 H15 119.6
C10 C15 H15 119.6
C14' C15' C10' 119.5(9)
C14' C15' H15' 120.3
C10' C15' H15' 120.3
C17' C16' Pt1' 179.3(8)
C17 C16 Pt1 177.9(9)
C16' C17' C18' 174.6(10)
C16 C17 C18 175.4(9)
C23 C18 C19 119.1(10)
C23 C18 C17 122.3(10)
C19 C18 C17 118.3(9)
C19' C18' C23' 116.6(10)
C19' C18' C17' 122.1(10)
C23' C18' C17' 121.3(9)
C20 C19 C18 120.6(11)
C20 C19 H19 119.7
C18 C19 H19 119.7
C18' C19' C20' 119.7(13)
C18' C19' H19' 120.2
C20' C19' H19' 120.2
C21 C20 C19 120.1(13)
C21 C20 H20 120.0
C19 C20 H20 120.0
C21' C20' C19' 121.0(13)
C21' C20' H20' 119.5
C19' C20' H20' 119.5
C22' C21' C20' 120.7(13)
C22' C21' H21' 119.6
C20' C21' H21' 119.6
C20 C21 C22 120.5(12)
C20 C21 H21 119.8
C22 C21 H21 119.8
C21' C22' C23' 120.3(13)
C21' C22' H22' 119.8
C23' C22' H22' 119.8
C21 C22 C23 120.8(12)
C21 C22 H22 119.6
C23 C22 H22 119.6
C18' C23' C22' 121.7(12)
C18' C23' H23' 119.2
C22' C23' H23' 119.2
C18 C23 C22 118.9(12)
C18 C23 H23 120.5
C22 C23 H23 120.5
C29 C24 C25 119.5(8)
C29 C24 P1 121.6(7)
C25 C24 P1 118.5(6)
C25' C24' C29' 117.6(8)
C25' C24' P1' 122.8(7)
C29' C24' P1' 119.2(7)
C24 C25 C26 120.3(8)
C24 C25 H25 119.8
C26 C25 H25 119.8
C26' C25' C24' 121.4(9)
C26' C25' H25' 119.3
C24' C25' H25' 119.3
C27 C26 C25 119.8(8)
C27 C26 H26 120.1
C25 C26 H26 120.1
C25' C26' C27' 120.7(9)
C25' C26' H26' 119.7
C27' C26' H26' 119.7
C28' C27' C26' 118.8(9)
C28' C27' H27' 120.6
C26' C27' H27' 120.6
C28 C27 C26 120.2(8)
C28 C27 H27 119.9
C26 C27 H27 119.9
C29' C28' C27' 119.8(9)
C29' C28' H28' 120.1
C27' C28' H28' 120.1
C27 C28 C29 119.4(8)
C27 C28 H28 120.3
C29 C28 H28 120.3
C28' C29' C24' 121.6(8)
C28' C29' H29' 119.2
C24' C29' H29' 119.2
C24 C29 C28 120.8(8)
C24 C29 H29 119.6
C28 C29 H29 119.6
C31' C30' C35' 119.0(8)
C31' C30' P1' 123.7(8)
C35' C30' P1' 117.1(7)
C31 C30 C35 121.1(8)
C31 C30 P1 118.9(7)
C35 C30 P1 119.9(7)
C30' C31' C32' 120.8(10)
C30' C31' H31' 119.6
C32' C31' H31' 119.6
C32 C31 C30 118.7(10)
C32 C31 H31 120.6
C30 C31 H31 120.6
C33' C32' C31' 120.8(12)
C33' C32' H32' 119.6
C31' C32' H32' 119.6
C33 C32 C31 122.3(11)
C33 C32 H32 118.8
C31 C32 H32 118.8
C32 C33 C34 120.9(9)
C32 C33 H33 119.5
C34 C33 H33 119.5
C32' C33' C34' 120.5(10)
C32' C33' H33' 119.8
C34' C33' H33' 119.8
C33 C34 C35 118.9(11)
C33 C34 H34 120.5
C35 C34 H34 120.5
C33' C34' C35' 118.5(11)
C33' C34' H34' 120.8
C35' C34' H34' 120.8
C34 C35 C30 117.9(10)
C34 C35 H35 121.1
C30 C35 H35 121.1
C30' C35' C34' 120.2(10)
C30' C35' H35' 119.9
C34' C35' H35' 119.9
C41' C36' C37' 119.9(9)
C41' C36' P1' 120.6(7)
C37' C36' P1' 119.3(7)
C37 C36 C41 118.8(8)
C37 C36 P1 122.0(7)
C41 C36 P1 119.2(6)
C38' C37' C36' 120.5(10)
C38' C37' H37' 119.7
C36' C37' H37' 119.7
C36 C37 C38 121.3(9)
C36 C37 H37 119.4
C38 C37 H37 119.4
C39' C38' C37' 120.8(11)
C39' C38' H38' 119.6
C37' C38' H38' 119.6
C37 C38 C39 118.7(10)
C37 C38 H38 120.7
C39 C38 H38 120.7
C38' C39' C40' 119.6(10)
C38' C39' H39' 120.2
C40' C39' H39' 120.2
C40 C39 C38 121.4(9)
C40 C39 H39 119.3
C38 C39 H39 119.3
C39 C40 C41 119.6(9)
C39 C40 H40 120.2
C41 C40 H40 120.2
C39' C40' C41' 120.3(11)
C39' C40' H40' 119.9
C41' C40' H40' 119.9
C36 C41 C40 120.4(9)
C36 C41 H41 119.8
C40 C41 H41 119.8
C36' C41' C40' 118.9(11)
C36' C41' H41' 120.5
C40' C41' H41' 120.5
C47 C42 C43 118.7(8)
C47 C42 P2 119.1(7)
C43 C42 P2 122.2(7)
C47' C42' C43' 119.8(8)
C47' C42' P2' 122.5(7)
C43' C42' P2' 117.7(7)
C44' C43' C42' 119.1(9)
C44' C43' H43' 120.4
C42' C43' H43' 120.4
C42 C43 C44 120.2(9)
C42 C43 H43 119.9
C44 C43 H43 119.9
C45 C44 C43 120(1)
C45 C44 H44 120.0
C43 C44 H44 120.0
C45' C44' C43' 120.1(9)
C45' C44' H44' 119.9
C43' C44' H44' 119.9
C44' C45' C46' 120.4(9)
C44' C45' H45' 119.8
C46' C45' H45' 119.8
C44 C45 C46 120.8(9)
C44 C45 H45 119.6
C46 C45 H45 119.6
C45 C46 C47 119.4(9)
C45 C46 H46 120.3
C47 C46 H46 120.3
C45' C46' C47' 120.7(9)
C45' C46' H46' 119.7
C47' C46' H46' 119.7
C42 C47 C46 121.0(9)
C42 C47 H47 119.5
C46 C47 H47 119.5
C42' C47' C46' 119.8(9)
C42' C47' H47' 120.1
C46' C47' H47' 120.1
C49' C48' C53' 118.5(8)
C49' C48' P2' 120.6(6)
C53' C48' P2' 121.0(7)
C49 C48 C53 119.7(9)
C49 C48 P2 120.5(8)
C53 C48 P2 119.7(6)
C50' C49' C48' 120.5(9)
C50' C49' H49' 119.7
C48' C49' H49' 119.7
C50 C49 C48 120.8(11)
C50 C49 H49 119.6
C48 C49 H49 119.6
C49 C50 C51 120.4(10)
C49 C50 H50 119.8
C51 C50 H50 119.8
C51' C50' C49' 120.2(10)
C51' C50' H50' 119.9
C49' C50' H50' 119.9
C50 C51 C52 119.4(10)
C50 C51 H51 120.3
C52 C51 H51 120.3
C52' C51' C50' 120.2(9)
C52' C51' H51' 119.9
C50' C51' H51' 119.9
C51' C52' C53' 120.5(9)
C51' C52' H52' 119.7
C53' C52' H52' 119.7
C53 C52 C51 120.7(10)
C53 C52 H52 119.7
C51 C52 H52 119.7
C52 C53 C48 119.1(9)
C52 C53 H53 120.4
C48 C53 H53 120.4
C52' C53' C48' 120.0(9)
C52' C53' H53' 120.0
C48' C53' H53' 120.0
C59 C54 C55 119.6(8)
C59 C54 P2 122.7(7)
C55 C54 P2 117.7(7)
C55' C54' C59' 119.0(8)
C55' C54' P2' 118.4(7)
C59' C54' P2' 122.5(7)
C54' C55' C56' 120.0(9)
C54' C55' H55' 120.0
C56' C55' H55' 120.0
C54 C55 C56 120.0(9)
C54 C55 H55 120.0
C56 C55 H55 120.0
C57 C56 C55 118.9(9)
C57 C56 H56 120.6
C55 C56 H56 120.6
C57' C56' C55' 120.3(9)
C57' C56' H56' 119.9
C55' C56' H56' 119.9
C56' C57' C58' 120.7(8)
C56' C57' H57' 119.6
C58' C57' H57' 119.6
C58 C57 C56 120.1(10)
C58 C57 H57 120.0
C56 C57 H57 120.0
C57 C58 C59 121.4(10)
C57 C58 H58 119.3
C59 C58 H58 119.3
C57' C58' C59' 118.8(9)
C57' C58' H58' 120.6
C59' C58' H58' 120.6
C54' C59' C58' 121.2(8)
C54' C59' H59' 119.4
C58' C59' H59' 119.4
C54 C59 C58 120.1(9)
C54 C59 H59 120.0
C58 C59 H59 120.0
Cl1 C60 Cl2 113.6(5)
Cl1 C60 H60A 108.8
Cl2 C60 H60A 108.8
Cl1 C60 H60B 108.8
Cl2 C60 H60B 108.8
H60A C60 H60B 107.7
Cl4 C61 Cl3 110.8(7)
Cl4 C61 H61A 109.5
Cl3 C61 H61A 109.5
Cl4 C61 H61B 109.5
Cl3 C61 H61B 109.5
H61A C61 H61B 108.1
Cl6' C62 Cl5' 120.5(13)
Cl6 C62 Cl5 110.4(11)
Cl6 C62 H62A 109.6
Cl5 C62 H62A 109.6
Cl6 C62 H62B 109.6
Cl5 C62 H62B 109.6
H62A C62 H62B 108.1
Cl6' C62 H62C 107.2
Cl5' C62 H62C 107.2
Cl6' C62 H62D 107.2
Cl5' C62 H62D 107.2
H62C C62 H62D 106.8
Cl8 C63 Cl7 114.6(14)
Cl8 C63 H63A 108.6
Cl7 C63 H63A 108.6
Cl8 C63 H63B 108.6
Cl7 C63 H63B 108.6
H63A C63 H63B 107.6
Cl8' C63' Cl7' 131.4(19)
Cl8' C63' H63C 104.4
Cl7' C63' H63C 104.4
Cl8' C63' H63D 104.4
Cl7' C63' H63D 104.4
H63C C63' H63D 105.6
Cl10 C64 Cl9 112.1
Cl10 C64 H64A 109.2
Cl9 C64 H64A 109.2
Cl10 C64 H64B 109.2
Cl9 C64 H64B 109.2
H64A C64 H64B 107.9
Cl10 C64 H64C 116.0
Cl9 C64 H64C 114.5
H64A C64 H64C 13.8
H64B C64 H64C 94.1
Cl10 C64 H64D 84.8
Cl9 C64 H64D 114.5
H64A C64 H64D 124.3
H64B C64 H64D 25.3
H64C C64 H64D 111.6

loop_
_geom_bond_atom_site_label_1
_geom_bond_atom_site_label_2
_geom_bond_distance
Pt1 C16 2.016(8)
Pt1 C8 2.028(8)
Pt1 P1 2.307(2)
Pt1 P2 2.318(2)
Pt1' C16' 2.011(9)
Pt1' C8' 2.047(8)
Pt1' P1' 2.299(2)
Pt1' P2' 2.311(2)
P1' C30' 1.824(8)
P1' C24' 1.830(9)
P1' C36' 1.843(9)
P1 C24 1.817(9)
P1 C30 1.824(8)
P1 C36 1.844(8)
P2' C54' 1.815(8)
P2' C48' 1.833(9)
P2' C42' 1.840(9)
P2 C54 1.810(9)
P2 C48 1.829(9)
P2 C42 1.832(9)
N1' C8' 1.373(10)
N1' N2' 1.382(9)
N1' C4' 1.436(9)
N1 N2 1.355(9)
N1 C8 1.375(10)
N1 C4 1.455(9)
N2 N3 1.315(10)
N2' N3' 1.314(10)
N3 C9 1.39(1)
N3' C9' 1.368(10)
C1' C2' 1.413(12)
C1' C6' 1.425(11)
C1' C1 1.483(8)
C1 C2 1.395(13)
C1 C6 1.397(11)
C2 C3 1.402(11)
C2 H2 0.9500
C2' C3' 1.403(11)
C2' H2' 0.9500
C3 C4 1.375(11)
C3 C7 1.525(13)
C3' C4' 1.427(11)
C3' C7' 1.485(13)
C4 C5 1.399(13)
C4' C5' 1.383(13)
C5 C6 1.384(11)
C5 H5 0.9500
C5' C6' 1.388(11)
C5' H5' 0.9500
C6 H6 0.9500
C6' H6' 0.9500
C7 H7A 0.9800
C7 H7B 0.9800
C7 H7C 0.9800
C7' H7'A 0.9800
C7' H7'B 0.9800
C7' H7'C 0.9800
C8 C9 1.389(11)
C8' C9' 1.387(11)
C9' C10' 1.481(11)
C9 C10 1.483(10)
C10 C11 1.395(11)
C10 C15 1.401(12)
C10' C15' 1.411(11)
C10' C11' 1.413(12)
C11' C12' 1.391(11)
C11' H11' 0.9500
C11 C12 1.389(12)
C11 H11 0.9500
C12' C13' 1.357(13)
C12' H12' 0.9500
C12 C13 1.408(14)
C12 H12 0.9500
C13 C14 1.376(13)
C13 H13 0.9500
C13' C14' 1.383(15)
C13' H13' 0.9500
C14 C15 1.389(11)
C14 H14 0.9500
C14' C15' 1.387(13)
C14' H14' 0.9500
C15 H15 0.9500
C15' H15' 0.9500
C16' C17' 1.214(12)
C16 C17 1.186(12)
C17' C18' 1.448(12)
C17 C18 1.440(13)
C18 C23 1.368(15)
C18 C19 1.385(14)
C18' C19' 1.377(15)
C18' C23' 1.381(16)
C19 C20 1.376(16)
C19 H19 0.9500
C19' C20' 1.414(17)
C19' H19' 0.9500
C20 C21 1.347(18)
C20 H20 0.9500
C20' C21' 1.34(2)
C20' H20' 0.9500
C21' C22' 1.304(18)
C21' H21' 0.9500
C21 C22 1.35(2)
C21 H21 0.9500
C22' C23' 1.403(16)
C22' H22' 0.9500
C22 C23 1.404(17)
C22 H22 0.9500
C23' H23' 0.9500
C23 H23 0.9500
C24 C29 1.382(12)
C24 C25 1.384(12)
C24' C25' 1.391(12)
C24' C29' 1.414(12)
C25 C26 1.393(13)
C25 H25 0.9500
C25' C26' 1.378(13)
C25' H25' 0.9500
C26 C27 1.388(12)
C26 H26 0.9500
C26' C27' 1.403(13)
C26' H26' 0.9500
C27' C28' 1.403(14)
C27' H27' 0.9500
C27 C28 1.385(13)
C27 H27 0.9500
C28' C29' 1.379(14)
C28' H28' 0.9500
C28 C29 1.397(13)
C28 H28 0.9500
C29' H29' 0.9500
C29 H29 0.9500
C30' C31' 1.343(13)
C30' C35' 1.383(14)
C30 C31 1.382(14)
C30 C35 1.434(13)
C31' C32' 1.387(14)
C31' H31' 0.9500
C31 C32 1.365(13)
C31 H31 0.9500
C32' C33' 1.324(18)
C32' H32' 0.9500
C32 C33 1.365(17)
C32 H32 0.9500
C33 C34 1.392(18)
C33 H33 0.9500
C33' C34' 1.383(18)
C33' H33' 0.9500
C34 C35 1.417(13)
C34 H34 0.9500
C34' C35' 1.398(13)
C34' H34' 0.9500
C35 H35 0.9500
C35' H35' 0.9500
C36' C41' 1.375(14)
C36' C37' 1.391(13)
C36 C37 1.387(12)
C36 C41 1.393(12)
C37' C38' 1.382(13)
C37' H37' 0.9500
C37 C38 1.393(14)
C37 H37 0.9500
C38' C39' 1.348(16)
C38' H38' 0.9500
C38 C39 1.395(16)
C38 H38 0.9500
C39' C40' 1.402(17)
C39' H39' 0.9500
C39 C40 1.359(16)
C39 H39 0.9500
C40 C41 1.406(12)
C40 H40 0.9500
C40' C41' 1.407(15)
C40' H40' 0.9500
C41 H41 0.9500
C41' H41' 0.9500
C42 C47 1.381(13)
C42 C43 1.405(13)
C42' C47' 1.365(13)
C42' C43' 1.406(12)
C43' C44' 1.393(13)
C43' H43' 0.9500
C43 C44 1.406(13)
C43 H43 0.9500
C44 C45 1.364(15)
C44 H44 0.9500
C44' C45' 1.357(14)
C44' H44' 0.9500
C45' C46' 1.370(14)
C45' H45' 0.9500
C45 C46 1.385(15)
C45 H45 0.9500
C46 C47 1.403(13)
C46 H46 0.9500
C46' C47' 1.382(13)
C46' H46' 0.9500
C47 H47 0.9500
C47' H47' 0.9500
C48' C49' 1.396(13)
C48' C53' 1.414(11)
C48 C49 1.387(12)
C48 C53 1.388(13)
C49' C50' 1.386(13)
C49' H49' 0.9500
C49 C50 1.367(15)
C49 H49 0.9500
C50 C51 1.369(19)
C50 H50 0.9500
C50' C51' 1.385(14)
C50' H50' 0.9500
C51 C52 1.399(15)
C51 H51 0.9500
C51' C52' 1.375(16)
C51' H51' 0.9500
C52' C53' 1.385(13)
C52' H52' 0.9500
C52 C53 1.379(13)
C52 H52 0.9500
C53 H53 0.9500
C53' H53' 0.9500
C54 C59 1.367(13)
C54 C55 1.413(12)
C54' C55' 1.383(12)
C54' C59' 1.386(12)
C55' C56' 1.408(13)
C55' H55' 0.9500
C55 C56 1.414(13)
C55 H55 0.9500
C56 C57 1.385(15)
C56 H56 0.9500
C56' C57' 1.367(14)
C56' H56' 0.9500
C57' C58' 1.383(13)
C57' H57' 0.9500
C57 C58 1.380(15)
C57 H57 0.9500
C58 C59 1.385(14)
C58 H58 0.9500
C58' C59' 1.405(13)
C58' H58' 0.9500
C59' H59' 0.9500
C59 H59 0.9500
Cl1 C60 1.745(10)
C60 Cl2 1.746(10)
C60 H60A 0.9900
C60 H60B 0.9900
Cl3 C61 1.773(13)
C61 Cl4 1.740(13)
C61 H61A 0.9900
C61 H61B 0.9900
Cl5 C62 1.793(19)
Cl6 C62 1.674(19)
C62 Cl6' 1.60(2)
C62 Cl5' 1.605(19)
C62 H62A 0.9900
C62 H62B 0.9900
C62 H62C 0.9900
C62 H62D 0.9900
Cl7 C63 1.732(19)
C63 Cl8 1.730(19)
C63 H63A 0.9900
C63 H63B 0.9900
Cl7' C63' 1.730(19)
C63' Cl8' 1.720(19)
C63' H63C 0.9900
C63' H63D 0.9900
Cl9 C64 1.7204
Cl10 C64 1.7086
C64 Cl11 1.7133
C64 H64A 0.9601
C64 H64B 0.9599
C64 H64C 0.9599
C64 H64D 0.9598
